data_4117822
loop_
_publ_author_name
'Jeremy M. Smith'
'Derick E. Mayberry'
'Charles G. Margarit'
'J\"org Sutter'
'Haobin Wang'
'Karsten Meyer'
'Ranko P. Bontchev'

_publ_section_title
;
 N-O Bond Homolysis of an Iron(II) TEMPO Complex Yields an Iron(III) Oxo
 Intermediate
;
_journal_name_full 'Journal of the American Chemical Society'
_journal_page_first 6516
_journal_page_last 6519
_journal_paper_doi 10.1021/ja211882e
_journal_volume 134
_journal_year 2012
_chemical_formula_sum 'C51 H62 B Fe N7 O'
_chemical_formula_weight 855.73
_chemical_name_systematic
;
 (Phenyltris(3-mesitylimidazol-2-ylidine)borato)
(2,2',6,6'-tetramethylpipyridylnitroxido)iron(II)
;
_space_group_IT_number 2
_symmetry_cell_setting triclinic
_symmetry_space_group_name_Hall '-P 1'
_symmetry_space_group_name_H-M 'P -1'
_atom_sites_solution_hydrogens geom
_atom_sites_solution_primary direct
_atom_sites_solution_secondary difmap
_audit_creation_method SHELXL-97
_cell_angle_alpha 88.234(2)
_cell_angle_beta 73.097(2)
_cell_angle_gamma 86.124(2)
_cell_formula_units_Z 2
_cell_length_a 11.7577(4)
_cell_length_b 14.9817(5)
_cell_length_c 16.9882(5)
_cell_measurement_reflns_used 7891
_cell_measurement_temperature 293(2)
_cell_measurement_theta_max 23.0
_cell_measurement_theta_min 2.2
_cell_volume 2856.45(16)
_computing_structure_refinement 'SHELXL-97 (Sheldrick, 1997)'
_diffrn_ambient_temperature 293(2)
_diffrn_measured_fraction_theta_full 0.998
_diffrn_measured_fraction_theta_max 0.998
_diffrn_measurement_device_type diffractometer
_diffrn_radiation_monochromator graphite
_diffrn_radiation_source 'fine-focus sealed tube'
_diffrn_radiation_type MoK\a
_diffrn_radiation_wavelength 0.71073
_diffrn_reflns_av_R_equivalents 0.0200
_diffrn_reflns_av_sigmaI/netI 0.0138
_diffrn_reflns_limit_h_max 12
_diffrn_reflns_limit_h_min -12
_diffrn_reflns_limit_k_max 16
_diffrn_reflns_limit_k_min -16
_diffrn_reflns_limit_l_max 18
_diffrn_reflns_limit_l_min -18
_diffrn_reflns_number 48283
_diffrn_reflns_theta_full 23.00
_diffrn_reflns_theta_max 23.00
_diffrn_reflns_theta_min 1.84
_exptl_absorpt_coefficient_mu 0.300
_exptl_absorpt_correction_T_max 0.910
_exptl_absorpt_correction_T_min 0.854
_exptl_absorpt_correction_type empirical
_exptl_absorpt_process_details SADABS
_exptl_crystal_colour yellow
_exptl_crystal_density_diffrn 0.995
_exptl_crystal_description prism
_exptl_crystal_F_000 912
_exptl_crystal_size_max 0.44
_exptl_crystal_size_mid 0.42
_exptl_crystal_size_min 0.32
_platon_squeeze_details
;
;
_refine_diff_density_max 0.386
_refine_diff_density_min -0.323
_refine_diff_density_rms 0.074
_refine_ls_extinction_coef 0.0035(7)
_refine_ls_extinction_expression Fc^*^=kFc[1+0.001xFc^2^\l^3^/sin(2\q)]^-1/4^
_refine_ls_extinction_method SHELXL
_refine_ls_goodness_of_fit_ref 1.079
_refine_ls_hydrogen_treatment mixed
_refine_ls_matrix_type full
_refine_ls_number_parameters 551
_refine_ls_number_reflns 7940
_refine_ls_number_restraints 0
_refine_ls_restrained_S_all 1.079
_refine_ls_R_factor_all 0.0457
_refine_ls_R_factor_gt 0.0427
_refine_ls_shift/su_max 0.001
_refine_ls_shift/su_mean 0.000
_refine_ls_structure_factor_coef Fsqd
_refine_ls_weighting_details 'calc w=1/[\s^2^(Fo^2^)+(0.0813P)^2^+1.1583P] where P=(Fo^2^+2Fc^2^)/3'
_refine_ls_weighting_scheme calc
_refine_ls_wR_factor_gt 0.1250
_refine_ls_wR_factor_ref 0.1283
_reflns_number_gt 7178
_reflns_number_total 7940
_reflns_threshold_expression >2sigma(I)
_cod_data_source_file ja211882e_si_001_1.cif
_cod_data_source_block js092
_cod_database_code 4117822

loop_
_symmetry_equiv_pos_as_xyz
'x, y, z'
'-x, -y, -z'

loop_
_atom_site_label
_atom_site_type_symbol
_atom_site_fract_x
_atom_site_fract_y
_atom_site_fract_z
_atom_site_U_iso_or_equiv
_atom_site_adp_type
_atom_site_occupancy
_atom_site_symmetry_multiplicity
_atom_site_calc_flag
_atom_site_refinement_flags
Fe1 Fe 0.66422(2) 0.212829(18) 0.708547(16) 0.03012(13) Uani 1 1 d .
O1 O 0.62844(13) 0.33648(9) 0.71028(9) 0.0400(4) Uani 1 1 d .
B1 B 0.7689(2) 0.01530(16) 0.65627(15) 0.0351(5) Uani 1 1 d .
N101 N 0.68676(16) 0.02199(11) 0.74763(11) 0.0377(4) Uani 1 1 d .
N102 N 0.57030(19) 0.07445(12) 0.86167(11) 0.0467(5) Uani 1 1 d .
C101 C 0.6272(2) 0.09826(14) 0.78360(13) 0.0370(5) Uani 1 1 d .
C102 C 0.6662(3) -0.04733(16) 0.80486(15) 0.0538(7) Uani 1 1 d .
H102 H 0.6974 -0.1061 0.7957 0.065 Uiso 1 1 calc R
C103 C 0.5945(3) -0.01536(17) 0.87494(16) 0.0619(8) Uani 1 1 d .
H103 H 0.5658 -0.0473 0.9238 0.074 Uiso 1 1 calc R
C104 C 0.4941(2) 0.13340(15) 0.92311(13) 0.0474(6) Uani 1 1 d .
C105 C 0.3727(3) 0.13575(16) 0.93483(15) 0.0535(7) Uani 1 1 d .
C106 C 0.3006(3) 0.19003(19) 0.99667(17) 0.0658(8) Uani 1 1 d .
H106 H 0.2186 0.1924 1.0058 0.079 Uiso 1 1 calc R
C107 C 0.3471(3) 0.24075(18) 1.04510(17) 0.0684(9) Uani 1 1 d .
C108 C 0.4663(3) 0.23702(18) 1.03081(17) 0.0682(9) Uani 1 1 d .
H108 H 0.4981 0.2720 1.0625 0.082 Uiso 1 1 calc R
C109 C 0.5444(3) 0.18268(17) 0.97030(15) 0.0578(7) Uani 1 1 d .
C110 C 0.6754(3) 0.1760(3) 0.9590(2) 0.0860(10) Uani 1 1 d .
H11A H 0.6936 0.2148 0.9971 0.129 Uiso 1 1 calc R
H11B H 0.7166 0.1935 0.9038 0.129 Uiso 1 1 calc R
H11C H 0.7004 0.1154 0.9689 0.129 Uiso 1 1 calc R
C111 C 0.3201(3) 0.0820(2) 0.8826(2) 0.0775(9) Uani 1 1 d .
H11D H 0.2350 0.0919 0.8998 0.116 Uiso 1 1 calc R
H11E H 0.3411 0.0196 0.8884 0.116 Uiso 1 1 calc R
H11F H 0.3507 0.0999 0.8260 0.116 Uiso 1 1 calc R
C112 C 0.2645(4) 0.2993(2) 1.1115(2) 0.1073(14) Uani 1 1 d .
H11G H 0.1836 0.2933 1.1117 0.161 Uiso 1 1 calc R
H11H H 0.2838 0.3606 1.1007 0.161 Uiso 1 1 calc R
H11I H 0.2737 0.2811 1.1641 0.161 Uiso 1 1 calc R
N201 N 0.87162(15) 0.07983(11) 0.64567(10) 0.0336(4) Uani 1 1 d .
N202 N 0.95294(15) 0.20463(11) 0.64400(11) 0.0360(4) Uani 1 1 d .
C201 C 0.84755(18) 0.16551(14) 0.67230(13) 0.0337(5) Uani 1 1 d .
C202 C 0.9882(2) 0.06901(15) 0.59746(14) 0.0417(5) Uani 1 1 d .
H202 H 1.0246 0.0171 0.5702 0.050 Uiso 1 1 calc R
C203 C 1.0398(2) 0.14583(16) 0.59652(15) 0.0446(6) Uani 1 1 d .
H203 H 1.1184 0.1575 0.5694 0.054 Uiso 1 1 calc R
C204 C 0.97746(18) 0.29144(14) 0.66671(13) 0.0363(5) Uani 1 1 d .
C205 C 1.02218(19) 0.29746(15) 0.73376(14) 0.0411(5) Uani 1 1 d .
C206 C 1.0499(2) 0.38090(17) 0.75287(16) 0.0503(6) Uani 1 1 d .
H206 H 1.0814 0.3858 0.7967 0.060 Uiso 1 1 calc R
C207 C 1.0323(2) 0.45695(16) 0.70904(18) 0.0550(7) Uani 1 1 d .
C208 C 0.9851(2) 0.44820(16) 0.64414(16) 0.0517(6) Uani 1 1 d .
H208 H 0.9722 0.4991 0.6145 0.062 Uiso 1 1 calc R
C209 C 0.95663(19) 0.36659(15) 0.62172(14) 0.0425(5) Uani 1 1 d .
C210 C 0.8990(3) 0.35981(19) 0.55412(16) 0.0595(7) Uani 1 1 d .
H21A H 0.8918 0.4179 0.5300 0.089 Uiso 1 1 calc R
H21B H 0.8214 0.3374 0.5764 0.089 Uiso 1 1 calc R
H21C H 0.9471 0.3198 0.5128 0.089 Uiso 1 1 calc R
C211 C 1.0613(3) 0.5472(2) 0.7328(2) 0.0836(10) Uani 1 1 d .
H21D H 1.0439 0.5923 0.6959 0.125 Uiso 1 1 calc R
H21E H 1.1443 0.5460 0.7296 0.125 Uiso 1 1 calc R
H21F H 1.0142 0.5605 0.7880 0.125 Uiso 1 1 calc R
C212 C 1.0361(2) 0.21656(18) 0.78584(17) 0.0561(7) Uani 1 1 d .
H21G H 1.0129 0.1648 0.7638 0.084 Uiso 1 1 calc R
H21H H 0.9865 0.2258 0.8412 0.084 Uiso 1 1 calc R
H21I H 1.1177 0.2075 0.7857 0.084 Uiso 1 1 calc R
N301 N 0.69743(15) 0.05538(11) 0.59749(10) 0.0335(4) Uani 1 1 d .
N302 N 0.59962(16) 0.15295(12) 0.54296(10) 0.0365(4) Uani 1 1 d .
C301 C 0.64322(18) 0.13925(14) 0.60855(12) 0.0332(5) Uani 1 1 d .
C302 C 0.6905(2) 0.02045(15) 0.52487(14) 0.0432(5) Uani 1 1 d .
H302 H 0.7230 -0.0350 0.5033 0.052 Uiso 1 1 calc R
C303 C 0.6290(2) 0.08032(16) 0.49131(15) 0.0481(6) Uani 1 1 d .
H303 H 0.6096 0.0744 0.4425 0.058 Uiso 1 1 calc R
C304 C 0.52351(19) 0.22853(14) 0.53180(12) 0.0353(5) Uani 1 1 d .
C305 C 0.5718(2) 0.29792(15) 0.47898(13) 0.0407(5) Uani 1 1 d .
C306 C 0.4946(2) 0.36907(16) 0.46924(14) 0.0438(5) Uani 1 1 d .
H306 H 0.5252 0.4163 0.4343 0.053 Uiso 1 1 calc R
C307 C 0.3744(2) 0.37199(15) 0.50959(14) 0.0429(5) Uani 1 1 d .
C308 C 0.3298(2) 0.30082(16) 0.56068(14) 0.0421(5) Uani 1 1 d .
H308 H 0.2487 0.3020 0.5880 0.050 Uiso 1 1 calc R
C309 C 0.40231(19) 0.22780(15) 0.57242(13) 0.0383(5) Uani 1 1 d .
C310 C 0.3526(2) 0.15049(17) 0.62742(15) 0.0492(6) Uani 1 1 d .
H31A H 0.4159 0.1067 0.6279 0.074 Uiso 1 1 calc R
H31B H 0.2947 0.1239 0.6072 0.074 Uiso 1 1 calc R
H31C H 0.3155 0.1715 0.6823 0.074 Uiso 1 1 calc R
C311 C 0.2931(3) 0.45010(18) 0.49779(18) 0.0600(7) Uani 1 1 d .
H31D H 0.2130 0.4408 0.5303 0.090 Uiso 1 1 calc R
H31E H 0.2961 0.4553 0.4408 0.090 Uiso 1 1 calc R
H31F H 0.3184 0.5040 0.5148 0.090 Uiso 1 1 calc R
C312 C 0.7027(2) 0.29606(19) 0.43360(17) 0.0573(7) Uani 1 1 d .
H31G H 0.7193 0.3492 0.4003 0.086 Uiso 1 1 calc R
H31H H 0.7242 0.2444 0.3991 0.086 Uiso 1 1 calc R
H31I H 0.7479 0.2933 0.4725 0.086 Uiso 1 1 calc R
C401 C 0.8103(2) -0.08917(14) 0.64026(13) 0.0413(5) Uani 1 1 d .
C402 C 0.9141(2) -0.12883(17) 0.65255(17) 0.0553(7) Uani 1 1 d .
H402 H 0.9690 -0.0923 0.6628 0.066 Uiso 1 1 calc R
C403 C 0.9392(3) -0.22031(19) 0.6501(2) 0.0740(9) Uani 1 1 d .
H403 H 1.0102 -0.2442 0.6580 0.089 Uiso 1 1 calc R
C404 C 0.8592(3) -0.27565(19) 0.6362(2) 0.0778(10) Uani 1 1 d .
H404 H 0.8758 -0.3373 0.6343 0.093 Uiso 1 1 calc R
C405 C 0.7551(3) -0.23990(18) 0.62509(18) 0.0666(8) Uani 1 1 d .
H405 H 0.7001 -0.2772 0.6161 0.080 Uiso 1 1 calc R
C406 C 0.7312(3) -0.14839(16) 0.62713(15) 0.0523(6) Uani 1 1 d .
H406 H 0.6597 -0.1253 0.6195 0.063 Uiso 1 1 calc R
N501 N 0.55371(15) 0.37061(11) 0.78844(10) 0.0352(4) Uani 1 1 d .
C501 C 0.6178(2) 0.44203(16) 0.81296(14) 0.0441(6) Uani 1 1 d .
C502 C 0.5347(2) 0.4825(2) 0.89292(16) 0.0595(7) Uani 1 1 d .
H50A H 0.5246 0.4377 0.9365 0.071 Uiso 1 1 calc R
H50B H 0.5720 0.5322 0.9084 0.071 Uiso 1 1 calc R
C503 C 0.4142(3) 0.5148(2) 0.88590(17) 0.0653(8) Uani 1 1 d .
H50C H 0.4222 0.5626 0.8453 0.078 Uiso 1 1 calc R
H50D H 0.3646 0.5376 0.9384 0.078 Uiso 1 1 calc R
C504 C 0.3578(2) 0.43696(19) 0.86041(16) 0.0554(7) Uani 1 1 d .
H50E H 0.2807 0.4576 0.8545 0.066 Uiso 1 1 calc R
H50F H 0.3447 0.3917 0.9037 0.066 Uiso 1 1 calc R
C505 C 0.4332(2) 0.39448(15) 0.77976(14) 0.0413(5) Uani 1 1 d .
C506 C 0.3818(2) 0.30596(18) 0.77039(18) 0.0572(7) Uani 1 1 d .
H50G H 0.4282 0.2782 0.7201 0.086 Uiso 1 1 calc R
H50H H 0.3009 0.3169 0.7692 0.086 Uiso 1 1 calc R
H50I H 0.3839 0.2671 0.8160 0.086 Uiso 1 1 calc R
C507 C 0.4301(3) 0.45440(18) 0.70540(16) 0.0584(7) Uani 1 1 d .
H50J H 0.4617 0.5107 0.7103 0.088 Uiso 1 1 calc R
H50K H 0.3494 0.4643 0.7036 0.088 Uiso 1 1 calc R
H50L H 0.4773 0.4257 0.6558 0.088 Uiso 1 1 calc R
C508 C 0.6620(3) 0.51394(18) 0.74753(16) 0.0593(7) Uani 1 1 d .
H50M H 0.5954 0.5440 0.7339 0.089 Uiso 1 1 calc R
H50N H 0.7153 0.4866 0.6992 0.089 Uiso 1 1 calc R
H50O H 0.7032 0.5565 0.7684 0.089 Uiso 1 1 calc R
C509 C 0.7248(2) 0.3958(2) 0.83349(17) 0.0643(8) Uani 1 1 d .
H50P H 0.7785 0.3697 0.7846 0.096 Uiso 1 1 calc R
H50Q H 0.6986 0.3496 0.8740 0.096 Uiso 1 1 calc R
H50R H 0.7648 0.4387 0.8549 0.096 Uiso 1 1 calc R

loop_
_atom_site_aniso_label
_atom_site_aniso_U_11
_atom_site_aniso_U_22
_atom_site_aniso_U_33
_atom_site_aniso_U_23
_atom_site_aniso_U_13
_atom_site_aniso_U_12
Fe1 0.0326(2) 0.02679(19) 0.02846(19) -0.00143(12) -0.00540(13) 0.00073(12)
O1 0.0464(9) 0.0325(8) 0.0343(8) -0.0067(6) -0.0018(7) 0.0049(7)
B1 0.0388(13) 0.0315(13) 0.0346(13) -0.0021(10) -0.0108(11) 0.0016(10)
N101 0.0473(11) 0.0288(9) 0.0342(10) 0.0025(8) -0.0080(8) -0.0012(8)
N102 0.0660(13) 0.0350(11) 0.0303(10) 0.0037(8) -0.0011(9) -0.0011(9)
C101 0.0443(12) 0.0335(12) 0.0300(11) 0.0004(9) -0.0058(10) -0.0028(10)
C102 0.0815(18) 0.0307(12) 0.0418(14) 0.0065(10) -0.0086(13) 0.0043(12)
C103 0.096(2) 0.0382(14) 0.0383(14) 0.0123(11) -0.0007(14) -0.0006(14)
C104 0.0709(17) 0.0338(12) 0.0285(12) 0.0041(9) -0.0002(11) -0.0067(11)
C105 0.0716(19) 0.0412(14) 0.0397(13) 0.0005(11) -0.0036(12) -0.0027(12)
C106 0.0732(19) 0.0527(16) 0.0572(17) 0.0005(14) 0.0023(14) 0.0014(14)
C107 0.100(3) 0.0425(15) 0.0450(15) -0.0048(12) 0.0064(16) -0.0048(15)
C108 0.112(3) 0.0433(15) 0.0436(15) -0.0059(12) -0.0094(16) -0.0199(16)
C109 0.082(2) 0.0461(14) 0.0404(14) 0.0064(12) -0.0078(13) -0.0198(14)
C110 0.089(2) 0.086(2) 0.084(2) -0.0023(19) -0.0234(19) -0.0242(19)
C111 0.084(2) 0.074(2) 0.076(2) -0.0096(17) -0.0232(18) -0.0074(17)
C112 0.140(4) 0.069(2) 0.081(2) -0.0293(19) 0.019(2) 0.004(2)
N201 0.0333(10) 0.0298(9) 0.0364(10) -0.0044(7) -0.0089(8) 0.0042(7)
N202 0.0307(9) 0.0337(10) 0.0414(10) -0.0061(8) -0.0073(8) 0.0016(8)
C201 0.0344(11) 0.0316(11) 0.0350(11) -0.0010(9) -0.0100(9) -0.0004(9)
C202 0.0374(12) 0.0380(13) 0.0456(13) -0.0102(10) -0.0067(10) 0.0083(10)
C203 0.0302(12) 0.0449(14) 0.0516(14) -0.0114(11) -0.0008(10) 0.0041(10)
C204 0.0262(11) 0.0353(12) 0.0421(12) -0.0031(9) -0.0015(9) -0.0017(9)
C205 0.0293(11) 0.0419(13) 0.0495(13) -0.0033(10) -0.0073(10) -0.0002(9)
C206 0.0383(13) 0.0522(15) 0.0609(16) -0.0129(12) -0.0134(11) -0.0047(11)
C207 0.0401(13) 0.0406(14) 0.0772(19) -0.0105(13) -0.0038(13) -0.0071(11)
C208 0.0457(14) 0.0360(13) 0.0613(16) 0.0050(11) 0.0023(12) 0.0001(11)
C209 0.0359(12) 0.0415(13) 0.0419(13) 0.0011(10) 0.0004(10) 0.0026(10)
C210 0.0690(18) 0.0601(17) 0.0457(14) 0.0065(12) -0.0141(13) 0.0075(14)
C211 0.079(2) 0.0486(17) 0.121(3) -0.0170(18) -0.021(2) -0.0176(15)
C212 0.0574(16) 0.0545(15) 0.0601(16) 0.0022(12) -0.0243(13) 0.0008(12)
N301 0.0365(10) 0.0300(9) 0.0332(9) -0.0052(7) -0.0091(8) 0.0016(7)
N302 0.0411(10) 0.0370(10) 0.0332(9) -0.0047(8) -0.0145(8) 0.0026(8)
C301 0.0323(11) 0.0334(11) 0.0330(11) -0.0001(9) -0.0079(9) -0.0021(9)
C302 0.0532(14) 0.0385(12) 0.0394(12) -0.0134(10) -0.0159(11) 0.0046(11)
C303 0.0607(15) 0.0488(14) 0.0399(13) -0.0131(11) -0.0233(12) 0.0064(12)
C304 0.0382(12) 0.0388(12) 0.0311(11) -0.0044(9) -0.0142(9) 0.0031(9)
C305 0.0413(13) 0.0457(13) 0.0344(12) -0.0003(10) -0.0102(10) -0.0015(10)
C306 0.0516(14) 0.0442(13) 0.0361(12) 0.0048(10) -0.0144(11) -0.0011(11)
C307 0.0472(14) 0.0449(13) 0.0393(12) -0.0032(10) -0.0186(11) 0.0055(10)
C308 0.0331(12) 0.0529(14) 0.0409(12) -0.0049(11) -0.0119(10) 0.0001(10)
C309 0.0416(13) 0.0438(13) 0.0329(11) -0.0025(9) -0.0152(10) -0.0048(10)
C310 0.0473(14) 0.0508(14) 0.0504(14) 0.0050(11) -0.0146(11) -0.0101(11)
C311 0.0595(16) 0.0556(16) 0.0663(17) 0.0014(13) -0.0243(14) 0.0138(13)
C312 0.0463(15) 0.0638(17) 0.0555(16) 0.0058(13) -0.0054(12) -0.0023(12)
C401 0.0507(14) 0.0325(12) 0.0375(12) -0.0032(9) -0.0090(10) 0.0034(10)
C402 0.0572(16) 0.0402(14) 0.0653(17) 0.0015(12) -0.0154(13) 0.0069(12)
C403 0.072(2) 0.0454(17) 0.093(2) 0.0057(15) -0.0112(17) 0.0205(15)
C404 0.109(3) 0.0319(15) 0.079(2) -0.0078(14) -0.0096(19) 0.0145(17)
C405 0.098(2) 0.0367(14) 0.0642(18) -0.0084(12) -0.0196(16) -0.0098(15)
C406 0.0672(17) 0.0375(13) 0.0526(15) -0.0032(11) -0.0178(13) -0.0039(12)
N501 0.0362(10) 0.0348(10) 0.0299(9) -0.0034(7) -0.0032(8) 0.0029(8)
C501 0.0438(13) 0.0472(13) 0.0377(12) -0.0119(10) -0.0049(10) -0.0035(11)
C502 0.0577(16) 0.0709(18) 0.0440(14) -0.0221(13) -0.0028(12) -0.0068(13)
C503 0.0639(18) 0.0676(18) 0.0513(16) -0.0253(14) 0.0022(13) 0.0146(14)
C504 0.0395(13) 0.0698(17) 0.0499(15) -0.0097(13) -0.0041(11) 0.0100(12)
C505 0.0415(13) 0.0411(13) 0.0397(12) -0.0016(10) -0.0105(10) 0.0044(10)
C506 0.0490(15) 0.0607(16) 0.0646(17) -0.0021(13) -0.0190(13) -0.0096(12)
C507 0.0681(17) 0.0574(16) 0.0511(15) 0.0016(12) -0.0228(13) 0.0113(13)
C508 0.0653(17) 0.0484(15) 0.0547(16) -0.0102(12) 0.0014(13) -0.0159(13)
C509 0.0462(15) 0.092(2) 0.0556(16) -0.0158(15) -0.0159(13) -0.0020(14)

loop_
_atom_type_symbol
_atom_type_description
_atom_type_scat_dispersion_real
_atom_type_scat_dispersion_imag
_atom_type_scat_source
B B 0.0013 0.0007 'International Tables Vol C Tables 4.2.6.8 and 6.1.1.4'
H H 0.0000 0.0000 'International Tables Vol C Tables 4.2.6.8 and 6.1.1.4'
C C 0.0033 0.0016 'International Tables Vol C Tables 4.2.6.8 and 6.1.1.4'
N N 0.0061 0.0033 'International Tables Vol C Tables 4.2.6.8 and 6.1.1.4'
O O 0.0106 0.0060 'International Tables Vol C Tables 4.2.6.8 and 6.1.1.4'
Fe Fe 0.3463 0.8444 'International Tables Vol C Tables 4.2.6.8 and 6.1.1.4'

loop_
_geom_angle_atom_site_label_1
_geom_angle_atom_site_label_2
_geom_angle_atom_site_label_3
_geom_angle
O1 Fe1 C101 141.04(7)
O1 Fe1 C301 118.08(7)
C101 Fe1 C301 89.17(8)
O1 Fe1 C201 118.18(7)
C101 Fe1 C201 88.14(8)
C301 Fe1 C201 87.69(8)
N501 O1 Fe1 114.82(11)
N201 B1 N301 104.20(16)
N201 B1 N101 108.06(17)
N301 B1 N101 108.84(17)
N201 B1 C401 115.65(18)
N301 B1 C401 113.33(18)
N101 B1 C401 106.54(17)
C101 N101 C102 109.17(18)
C101 N101 B1 124.98(17)
C102 N101 B1 125.82(18)
C101 N102 C103 110.44(19)
C101 N102 C104 125.38(18)
C103 N102 C104 124.18(18)
N102 C101 N101 105.38(18)
N102 C101 Fe1 140.42(16)
N101 C101 Fe1 113.81(14)
C103 C102 N101 108.1(2)
C103 C102 H102 126.0
N101 C102 H102 126.0
C102 C103 N102 106.9(2)
C102 C103 H103 126.5
N102 C103 H103 126.5
C105 C104 C109 122.4(2)
C105 C104 N102 118.6(2)
C109 C104 N102 119.0(2)
C104 C105 C106 117.6(3)
C104 C105 C111 121.4(2)
C106 C105 C111 121.0(3)
C107 C106 C105 122.0(3)
C107 C106 H106 119.0
C105 C106 H106 119.0
C108 C107 C106 118.3(3)
C108 C107 C112 121.9(3)
C106 C107 C112 119.8(4)
C107 C108 C109 122.8(3)
C107 C108 H108 118.6
C109 C108 H108 118.6
C104 C109 C108 116.9(3)
C104 C109 C110 121.4(3)
C108 C109 C110 121.6(3)
C109 C110 H11A 109.5
C109 C110 H11B 109.5
H11A C110 H11B 109.5
C109 C110 H11C 109.5
H11A C110 H11C 109.5
H11B C110 H11C 109.5
C105 C111 H11D 109.5
C105 C111 H11E 109.5
H11D C111 H11E 109.5
C105 C111 H11F 109.5
H11D C111 H11F 109.5
H11E C111 H11F 109.5
C107 C112 H11G 109.5
C107 C112 H11H 109.5
H11G C112 H11H 109.5
C107 C112 H11I 109.5
H11G C112 H11I 109.5
H11H C112 H11I 109.5
C201 N201 C202 109.70(18)
C201 N201 B1 120.70(17)
C202 N201 B1 128.39(17)
C201 N202 C203 110.87(18)
C201 N202 C204 125.73(17)
C203 N202 C204 123.05(17)
N202 C201 N201 104.83(17)
N202 C201 Fe1 134.98(15)
N201 C201 Fe1 116.53(14)
C203 C202 N201 108.35(19)
C203 C202 H202 125.8
N201 C202 H202 125.8
C202 C203 N202 106.11(19)
C202 C203 H203 126.9
N202 C203 H203 126.9
C209 C204 C205 121.8(2)
C209 C204 N202 119.7(2)
C205 C204 N202 118.52(19)
C206 C205 C204 117.9(2)
C206 C205 C212 120.8(2)
C204 C205 C212 121.3(2)
C207 C206 C205 122.1(2)
C207 C206 H206 118.9
C205 C206 H206 118.9
C206 C207 C208 118.0(2)
C206 C207 C211 120.6(3)
C208 C207 C211 121.4(3)
C209 C208 C207 122.5(2)
C209 C208 H208 118.8
C207 C208 H208 118.8
C208 C209 C204 117.7(2)
C208 C209 C210 121.3(2)
C204 C209 C210 121.0(2)
C209 C210 H21A 109.5
C209 C210 H21B 109.5
H21A C210 H21B 109.5
C209 C210 H21C 109.5
H21A C210 H21C 109.5
H21B C210 H21C 109.5
C207 C211 H21D 109.5
C207 C211 H21E 109.5
H21D C211 H21E 109.5
C207 C211 H21F 109.5
H21D C211 H21F 109.5
H21E C211 H21F 109.5
C205 C212 H21G 109.5
C205 C212 H21H 109.5
H21G C212 H21H 109.5
C205 C212 H21I 109.5
H21G C212 H21I 109.5
H21H C212 H21I 109.5
C301 N301 C302 110.15(17)
C301 N301 B1 121.36(17)
C302 N301 B1 128.04(18)
C301 N302 C303 110.92(18)
C301 N302 C304 125.25(17)
C303 N302 C304 123.59(17)
N302 C301 N301 104.36(17)
N302 C301 Fe1 138.89(15)
N301 C301 Fe1 116.34(14)
C303 C302 N301 107.8(2)
C303 C302 H302 126.1
N301 C302 H302 126.1
C302 C303 N302 106.75(19)
C302 C303 H303 126.6
N302 C303 H303 126.6
C305 C304 C309 122.2(2)
C305 C304 N302 119.50(19)
C309 C304 N302 118.24(19)
C306 C305 C304 117.5(2)
C306 C305 C312 121.1(2)
C304 C305 C312 121.4(2)
C307 C306 C305 122.2(2)
C307 C306 H306 118.9
C305 C306 H306 118.9
C306 C307 C308 118.3(2)
C306 C307 C311 120.9(2)
C308 C307 C311 120.7(2)
C307 C308 C309 122.0(2)
C307 C308 H308 119.0
C309 C308 H308 119.0
C308 C309 C304 117.6(2)
C308 C309 C310 121.5(2)
C304 C309 C310 120.8(2)
C309 C310 H31A 109.5
C309 C310 H31B 109.5
H31A C310 H31B 109.5
C309 C310 H31C 109.5
H31A C310 H31C 109.5
H31B C310 H31C 109.5
C307 C311 H31D 109.5
C307 C311 H31E 109.5
H31D C311 H31E 109.5
C307 C311 H31F 109.5
H31D C311 H31F 109.5
H31E C311 H31F 109.5
C305 C312 H31G 109.5
C305 C312 H31H 109.5
H31G C312 H31H 109.5
C305 C312 H31I 109.5
H31G C312 H31I 109.5
H31H C312 H31I 109.5
C402 C401 C406 115.3(2)
C402 C401 B1 123.8(2)
C406 C401 B1 120.0(2)
C403 C402 C401 122.7(3)
C403 C402 H402 118.7
C401 C402 H402 118.7
C404 C403 C402 119.8(3)
C404 C403 H403 120.1
C402 C403 H403 120.1
C405 C404 C403 119.6(3)
C405 C404 H404 120.2
C403 C404 H404 120.2
C404 C405 C406 120.1(3)
C404 C405 H405 120.0
C406 C405 H405 120.0
C405 C406 C401 122.4(3)
C405 C406 H406 118.8
C401 C406 H406 118.8
O1 N501 C501 107.18(15)
O1 N501 C505 107.99(15)
C501 N501 C505 117.97(17)
N501 C501 C509 106.4(2)
N501 C501 C508 115.35(19)
C509 C501 C508 108.4(2)
N501 C501 C502 107.06(19)
C509 C501 C502 107.5(2)
C508 C501 C502 111.7(2)
C503 C502 C501 113.4(2)
C503 C502 H50A 108.9
C501 C502 H50A 108.9
C503 C502 H50B 108.9
C501 C502 H50B 108.9
H50A C502 H50B 107.7
C502 C503 C504 108.4(2)
C502 C503 H50C 110.0
C504 C503 H50C 110.0
C502 C503 H50D 110.0
C504 C503 H50D 110.0
H50C C503 H50D 108.4
C503 C504 C505 113.3(2)
C503 C504 H50E 108.9
C505 C504 H50E 108.9
C503 C504 H50F 108.9
C505 C504 H50F 108.9
H50E C504 H50F 107.7
N501 C505 C506 105.72(18)
N501 C505 C504 107.58(18)
C506 C505 C504 108.3(2)
N501 C505 C507 115.37(19)
C506 C505 C507 108.1(2)
C504 C505 C507 111.4(2)
C505 C506 H50G 109.5
C505 C506 H50H 109.5
H50G C506 H50H 109.5
C505 C506 H50I 109.5
H50G C506 H50I 109.5
H50H C506 H50I 109.5
C505 C507 H50J 109.5
C505 C507 H50K 109.5
H50J C507 H50K 109.5
C505 C507 H50L 109.5
H50J C507 H50L 109.5
H50K C507 H50L 109.5
C501 C508 H50M 109.5
C501 C508 H50N 109.5
H50M C508 H50N 109.5
C501 C508 H50O 109.5
H50M C508 H50O 109.5
H50N C508 H50O 109.5
C501 C509 H50P 109.5
C501 C509 H50Q 109.5
H50P C509 H50Q 109.5
C501 C509 H50R 109.5
H50P C509 H50R 109.5
H50Q C509 H50R 109.5

loop_
_geom_bond_atom_site_label_1
_geom_bond_atom_site_label_2
_geom_bond_distance
Fe1 O1 1.8709(14)
Fe1 C101 2.099(2)
Fe1 C301 2.135(2)
Fe1 C201 2.139(2)
O1 N501 1.449(2)
B1 N201 1.564(3)
B1 N301 1.565(3)
B1 N101 1.574(3)
B1 C401 1.614(3)
N101 C101 1.362(3)
N101 C102 1.385(3)
N102 C101 1.350(3)
N102 C103 1.382(3)
N102 C104 1.442(3)
C102 C103 1.325(4)
C102 H102 0.9300
C103 H103 0.9300
C104 C105 1.381(4)
C104 C109 1.382(4)
C105 C106 1.387(4)
C105 C111 1.500(4)
C106 C107 1.382(5)
C106 H106 0.9300
C107 C108 1.348(5)
C107 C112 1.514(4)
C108 C109 1.401(4)
C108 H108 0.9300
C109 C110 1.493(5)
C110 H11A 0.9600
C110 H11B 0.9600
C110 H11C 0.9600
C111 H11D 0.9600
C111 H11E 0.9600
C111 H11F 0.9600
C112 H11G 0.9600
C112 H11H 0.9600
C112 H11I 0.9600
N201 C201 1.358(3)
N201 C202 1.379(3)
N202 C201 1.358(3)
N202 C203 1.383(3)
N202 C204 1.439(3)
C202 C203 1.335(3)
C202 H202 0.9300
C203 H203 0.9300
C204 C209 1.389(3)
C204 C205 1.394(3)
C205 C206 1.384(3)
C205 C212 1.507(3)
C206 C207 1.379(4)
C206 H206 0.9300
C207 C208 1.383(4)
C207 C211 1.511(4)
C208 C209 1.382(3)
C208 H208 0.9300
C209 C210 1.502(4)
C210 H21A 0.9600
C210 H21B 0.9600
C210 H21C 0.9600
C211 H21D 0.9600
C211 H21E 0.9600
C211 H21F 0.9600
C212 H21G 0.9600
C212 H21H 0.9600
C212 H21I 0.9600
N301 C301 1.363(3)
N301 C302 1.381(3)
N302 C301 1.360(3)
N302 C303 1.380(3)
N302 C304 1.438(3)
C302 C303 1.332(3)
C302 H302 0.9300
C303 H303 0.9300
C304 C305 1.391(3)
C304 C309 1.392(3)
C305 C306 1.390(3)
C305 C312 1.507(3)
C306 C307 1.379(3)
C306 H306 0.9300
C307 C308 1.385(3)
C307 C311 1.506(3)
C308 C309 1.386(3)
C308 H308 0.9300
C309 C310 1.504(3)
C310 H31A 0.9600
C310 H31B 0.9600
C310 H31C 0.9600
C311 H31D 0.9600
C311 H31E 0.9600
C311 H31F 0.9600
C312 H31G 0.9600
C312 H31H 0.9600
C312 H31I 0.9600
C401 C402 1.388(3)
C401 C406 1.395(3)
C402 C403 1.382(4)
C402 H402 0.9300
C403 C404 1.369(5)
C403 H403 0.9300
C404 C405 1.364(5)
C404 H404 0.9300
C405 C406 1.380(4)
C405 H405 0.9300
C406 H406 0.9300
N501 C501 1.485(3)
N501 C505 1.485(3)
C501 C509 1.519(4)
C501 C508 1.527(4)
C501 C502 1.538(3)
C502 C503 1.502(4)
C502 H50A 0.9700
C502 H50B 0.9700
C503 C504 1.513(4)
C503 H50C 0.9700
C503 H50D 0.9700
C504 C505 1.530(3)
C504 H50E 0.9700
C504 H50F 0.9700
C505 C506 1.525(3)
C505 C507 1.535(3)
C506 H50G 0.9600
C506 H50H 0.9600
C506 H50I 0.9600
C507 H50J 0.9600
C507 H50K 0.9600
C507 H50L 0.9600
C508 H50M 0.9600
C508 H50N 0.9600
C508 H50O 0.9600
C509 H50P 0.9600
C509 H50Q 0.9600
C509 H50R 0.9600

loop_
_platon_squeeze_void_nr
_platon_squeeze_void_average_x
_platon_squeeze_void_average_y
_platon_squeeze_void_average_z
_platon_squeeze_void_volume
_platon_squeeze_void_count_electrons
1 0.000 0.000 0.000 748.8 57.3
